data_7152469
loop_
_publ_author_name
'Mercer, Darren J.'
'Yacoub, Joe'
'Zhu, Kelong'
'Loeb, Stephanie K.'
'Loeb, Stephen J.'

_publ_section_title
;
 [2]Pseudorotaxanes, [2]rotaxanes and metal-organic rotaxane frameworks
 containing tetra-substituted dibenzo[24]crown-8 wheels.
;
_journal_issue 30
_journal_name_full 'Organic &amp; biomolecular chemistry'
_journal_page_first 6094
_journal_page_last 6104
_journal_paper_doi 10.1039/c2ob25200g
_journal_volume 10
_journal_year 2012
_chemical_formula_sum 'C107 H119.5 F12 N7.5 O25.5 S4'
_chemical_formula_weight 2274.84
_chemical_name_systematic
;
?
;
_space_group_IT_number 2
_symmetry_cell_setting triclinic
_symmetry_space_group_name_Hall '-P 1'
_symmetry_space_group_name_H-M 'P -1'
_atom_sites_solution_hydrogens geom
_atom_sites_solution_primary direct
_atom_sites_solution_secondary difmap
_audit_creation_method SHELXL-97
_cell_angle_alpha 78.786(3)
_cell_angle_beta 78.864(3)
_cell_angle_gamma 65.622(3)
_cell_formula_units_Z 2
_cell_length_a 16.478(4)
_cell_length_b 17.317(4)
_cell_length_c 22.065(5)
_cell_measurement_reflns_used 468
_cell_measurement_temperature 173(2)
_cell_measurement_theta_max 25.00
_cell_measurement_theta_min 1.37
_cell_volume 5580(2)
_computing_cell_refinement 'Bruker SAINT'
_computing_data_collection 'Bruker SMART'
_computing_data_reduction 'Bruker SHELXTL XPREP'
_computing_molecular_graphics 'Bruker SHELXTL XP'
_computing_publication_material 'Bruker SHELXTL XCIF'
_computing_structure_refinement 'SHELXL-97 (Sheldrick, 1997)'
_computing_structure_solution 'SHELXS-97 (Sheldrick, 1997)'
_diffrn_ambient_temperature 173(2)
_diffrn_measured_fraction_theta_full 0.996
_diffrn_measured_fraction_theta_max 0.996
_diffrn_measurement_device_type 'Bruker APEX-I CCD'
_diffrn_measurement_method 'phi and omega scans'
_diffrn_radiation_monochromator graphite
_diffrn_radiation_source 'fine-focus sealed tube'
_diffrn_radiation_type MoK\a
_diffrn_radiation_wavelength 0.71073
_diffrn_reflns_av_R_equivalents 0.0400
_diffrn_reflns_av_sigmaI/netI 0.0536
_diffrn_reflns_limit_h_max 19
_diffrn_reflns_limit_h_min -19
_diffrn_reflns_limit_k_max 20
_diffrn_reflns_limit_k_min -20
_diffrn_reflns_limit_l_max 26
_diffrn_reflns_limit_l_min -26
_diffrn_reflns_number 53157
_diffrn_reflns_theta_full 25.00
_diffrn_reflns_theta_max 25.00
_diffrn_reflns_theta_min 1.37
_exptl_absorpt_coefficient_mu 0.180
_exptl_absorpt_correction_T_max 0.7457
_exptl_absorpt_correction_T_min 0.6796
_exptl_absorpt_correction_type empirical
_exptl_absorpt_process_details sadabs
_exptl_crystal_colour orange
_exptl_crystal_density_diffrn 1.354
_exptl_crystal_density_method 'not measured'
_exptl_crystal_description prism
_exptl_crystal_F_000 2380
_exptl_crystal_size_max 0.36
_exptl_crystal_size_mid 0.22
_exptl_crystal_size_min 0.22
_refine_diff_density_max 1.171
_refine_diff_density_min -0.724
_refine_diff_density_rms 0.110
_refine_ls_extinction_method none
_refine_ls_goodness_of_fit_ref 1.291
_refine_ls_hydrogen_treatment constr
_refine_ls_matrix_type full
_refine_ls_number_parameters 1462
_refine_ls_number_reflns 19587
_refine_ls_number_restraints 537
_refine_ls_restrained_S_all 1.319
_refine_ls_R_factor_all 0.1636
_refine_ls_R_factor_gt 0.1114
_refine_ls_shift/su_max 0.000
_refine_ls_shift/su_mean 0.000
_refine_ls_structure_factor_coef Fsqd
_refine_ls_weighting_details 'calc w=1/[\s^2^(Fo^2^)+(0.2000P)^2^+0.0000P] where P=(Fo^2^+2Fc^2^)/3'
_refine_ls_weighting_scheme calc
_refine_ls_wR_factor_gt 0.3178
_refine_ls_wR_factor_ref 0.3647
_reflns_number_gt 11458
_reflns_number_total 19587
_reflns_threshold_expression >2sigma(I)
_cod_data_source_file c2ob25200g.txt
_cod_data_source_block dm3
_cod_original_sg_symbol_H-M P-1
_cod_original_formula_sum 'C107 H119.50 F12 N7.50 O25.50 S4'
_cod_database_code 7152469

loop_
_symmetry_equiv_pos_as_xyz
'x, y, z'
'-x, -y, -z'

loop_
_atom_site_label
_atom_site_type_symbol
_atom_site_fract_x
_atom_site_fract_y
_atom_site_fract_z
_atom_site_U_iso_or_equiv
_atom_site_adp_type
_atom_site_occupancy
_atom_site_symmetry_multiplicity
_atom_site_calc_flag
_atom_site_refinement_flags
_atom_site_disorder_assembly
_atom_site_disorder_group
N1 N 0.2126(3) 0.4278(3) 0.1926(2) 0.0493(11) Uani 1 1 d . . .
N2 N 0.4257(2) 0.6651(2) 0.26780(17) 0.0359(9) Uani 1 1 d . . .
N3 N 0.5589(2) 0.8017(2) 0.23193(18) 0.0373(9) Uani 1 1 d . . .
N4 N 0.7901(3) 1.0251(3) 0.3030(2) 0.0548(12) Uani 1 1 d . . .
C1 C -0.0070(5) 0.2371(4) 0.4406(3) 0.0718(18) Uani 1 1 d . . .
H1A H -0.0296 0.2981 0.4446 0.108 Uiso 1 1 calc R . .
H1B H 0.0577 0.2107 0.4436 0.108 Uiso 1 1 calc R . .
H1C H -0.0382 0.2094 0.4741 0.108 Uiso 1 1 calc R . .
C2 C 0.0121(4) 0.1287(4) 0.3722(3) 0.0642(16) Uani 1 1 d . . .
H2A H 0.0019 0.1211 0.3318 0.096 Uiso 1 1 calc R . .
H2B H -0.0197 0.1015 0.4058 0.096 Uiso 1 1 calc R . .
H2C H 0.0766 0.1021 0.3757 0.096 Uiso 1 1 calc R . .
C3 C -0.1248(4) 0.2641(4) 0.3755(3) 0.0722(18) Uani 1 1 d . . .
H3A H -0.1491 0.3254 0.3788 0.108 Uiso 1 1 calc R . .
H3B H -0.1535 0.2356 0.4103 0.108 Uiso 1 1 calc R . .
H3C H -0.1370 0.2557 0.3360 0.108 Uiso 1 1 calc R . .
C4 C -0.0238(4) 0.2264(4) 0.3777(3) 0.0539(14) Uani 1 1 d . . .
C5 C 0.0249(4) 0.2680(4) 0.3259(3) 0.0504(13) Uani 1 1 d . . .
C6 C -0.0145(5) 0.3389(5) 0.2892(4) 0.110(3) Uani 1 1 d . . .
H6A H -0.0781 0.3667 0.2961 0.132 Uiso 1 1 calc R . .
C7 C 0.0319(5) 0.3751(5) 0.2408(4) 0.111(3) Uani 1 1 d . . .
H7A H -0.0014 0.4265 0.2166 0.133 Uiso 1 1 calc R . .
C8 C 0.1179(4) 0.3420(4) 0.2272(3) 0.0533(14) Uani 1 1 d . . .
C9 C 0.1592(6) 0.2705(7) 0.2629(6) 0.203(8) Uani 1 1 d . . .
H9A H 0.2225 0.2420 0.2544 0.244 Uiso 1 1 calc R . .
C10 C 0.1130(6) 0.2355(8) 0.3126(7) 0.208(8) Uani 1 1 d . . .
H10A H 0.1467 0.1858 0.3381 0.250 Uiso 1 1 calc R . .
C11 C 0.1677(4) 0.3784(4) 0.1723(3) 0.0587(15) Uani 1 1 d . . .
H11A H 0.2137 0.3312 0.1502 0.070 Uiso 1 1 calc R . .
H11B H 0.1250 0.4166 0.1429 0.070 Uiso 1 1 calc R . .
C12 C 0.1707(4) 0.5119(4) 0.1914(4) 0.076(2) Uani 1 1 d . . .
H12A H 0.1122 0.5399 0.1791 0.091 Uiso 1 1 calc R . .
C13 C 0.2103(4) 0.5580(4) 0.2077(4) 0.0733(19) Uani 1 1 d . . .
H13A H 0.1791 0.6182 0.2064 0.088 Uiso 1 1 calc R . .
C14 C 0.2948(3) 0.5199(3) 0.2260(2) 0.0375(11) Uani 1 1 d . . .
C15 C 0.3361(4) 0.4323(4) 0.2270(3) 0.0675(17) Uani 1 1 d . . .
H15A H 0.3944 0.4025 0.2396 0.081 Uiso 1 1 calc R . .
C16 C 0.2935(4) 0.3881(4) 0.2099(3) 0.0682(17) Uani 1 1 d . . .
H16A H 0.3228 0.3278 0.2105 0.082 Uiso 1 1 calc R . .
C17 C 0.3408(3) 0.5705(3) 0.2421(2) 0.0353(10) Uani 1 1 d . . .
C18 C 0.2964(3) 0.6582(3) 0.2438(3) 0.0471(12) Uani 1 1 d . . .
H18A H 0.2357 0.6863 0.2359 0.056 Uiso 1 1 calc R . .
C19 C 0.3403(3) 0.7040(3) 0.2568(2) 0.0445(12) Uani 1 1 d . . .
H19A H 0.3097 0.7638 0.2580 0.053 Uiso 1 1 calc R . .
C20 C 0.4709(3) 0.5799(3) 0.2666(2) 0.0400(11) Uani 1 1 d . . .
H20A H 0.5317 0.5530 0.2746 0.048 Uiso 1 1 calc R . .
C21 C 0.4289(3) 0.5329(3) 0.2539(2) 0.0418(11) Uani 1 1 d . . .
H21A H 0.4608 0.4732 0.2531 0.050 Uiso 1 1 calc R . .
C22 C 0.4724(3) 0.7161(3) 0.2803(2) 0.0388(11) Uani 1 1 d . . .
H22A H 0.5222 0.6792 0.3048 0.047 Uiso 1 1 calc R . .
H22B H 0.4301 0.7624 0.3046 0.047 Uiso 1 1 calc R . .
C23 C 0.5088(3) 0.7537(3) 0.2188(2) 0.0384(11) Uani 1 1 d . . .
H23A H 0.5493 0.7075 0.1937 0.046 Uiso 1 1 calc R . .
H23B H 0.4588 0.7925 0.1949 0.046 Uiso 1 1 calc R . .
C24 C 0.5176(3) 0.8876(3) 0.2309(2) 0.0389(11) Uani 1 1 d . . .
H24A H 0.4575 0.9169 0.2215 0.047 Uiso 1 1 calc R . .
C25 C 0.5640(3) 0.9318(3) 0.2436(2) 0.0395(11) Uani 1 1 d . . .
H25A H 0.5354 0.9921 0.2426 0.047 Uiso 1 1 calc R . .
C26 C 0.6513(3) 0.8904(3) 0.2577(2) 0.0382(11) Uani 1 1 d . . .
C27 C 0.6909(3) 0.8011(3) 0.2576(2) 0.0453(12) Uani 1 1 d . . .
H27A H 0.7508 0.7699 0.2668 0.054 Uiso 1 1 calc R . .
C28 C 0.6428(3) 0.7591(3) 0.2440(2) 0.0416(11) Uani 1 1 d . . .
H28A H 0.6701 0.6990 0.2434 0.050 Uiso 1 1 calc R . .
C29 C 0.7012(3) 0.9365(3) 0.2731(2) 0.0451(12) Uani 1 1 d . . .
C30 C 0.6637(4) 1.0236(4) 0.2720(3) 0.0614(16) Uani 1 1 d . . .
H30A H 0.6047 1.0551 0.2609 0.074 Uiso 1 1 calc R . .
C31 C 0.7101(4) 1.0657(4) 0.2865(3) 0.0612(15) Uani 1 1 d . . .
H31A H 0.6832 1.1262 0.2844 0.073 Uiso 1 1 calc R . .
C32 C 0.8269(5) 0.9404(4) 0.3079(4) 0.081(2) Uani 1 1 d . . .
H32A H 0.8836 0.9103 0.3229 0.098 Uiso 1 1 calc R . .
C33 C 0.7840(4) 0.8957(4) 0.2917(4) 0.076(2) Uani 1 1 d . . .
H33A H 0.8128 0.8353 0.2935 0.092 Uiso 1 1 calc R . .
C34 C 0.8409(4) 1.0724(4) 0.3175(3) 0.0587(15) Uani 1 1 d . . .
H34A H 0.7995 1.1196 0.3414 0.070 Uiso 1 1 calc R . .
H34B H 0.8881 1.0332 0.3436 0.070 Uiso 1 1 calc R . .
C35 C 0.8831(4) 1.1078(3) 0.2588(3) 0.0497(13) Uani 1 1 d . . .
C36 C 0.8399(4) 1.1895(4) 0.2306(3) 0.0709(17) Uani 1 1 d . . .
H36A H 0.7810 1.2234 0.2478 0.085 Uiso 1 1 calc R . .
C37 C 0.8813(5) 1.2234(4) 0.1771(3) 0.0748(18) Uani 1 1 d . . .
H37A H 0.8503 1.2802 0.1588 0.090 Uiso 1 1 calc R . .
C38 C 0.9655(4) 1.1765(4) 0.1506(3) 0.0617(15) Uani 1 1 d . . .
C39 C 1.0070(4) 1.0947(5) 0.1790(3) 0.0746(18) Uani 1 1 d . . .
H39A H 1.0653 1.0603 0.1612 0.090 Uiso 1 1 calc R . .
C40 C 0.9675(4) 1.0599(4) 0.2326(3) 0.0668(16) Uani 1 1 d . . .
H40A H 0.9988 1.0032 0.2510 0.080 Uiso 1 1 calc R . .
C41 C 1.0147(5) 1.2118(6) 0.0948(4) 0.092(2) Uani 1 1 d U . .
C42 C 1.0499(8) 1.1429(7) 0.0433(5) 0.141(4) Uani 1 1 d U . .
H42A H 1.0914 1.0875 0.0611 0.211 Uiso 1 1 calc R . .
H42B H 1.0808 1.1643 0.0056 0.211 Uiso 1 1 calc R . .
H42C H 0.9983 1.1362 0.0326 0.211 Uiso 1 1 calc R . .
C43 C 1.1007(7) 1.2050(7) 0.1056(6) 0.155(4) Uani 1 1 d U . .
H43A H 1.0923 1.2444 0.1348 0.233 Uiso 1 1 calc R . .
H43B H 1.1336 1.2196 0.0661 0.233 Uiso 1 1 calc R . .
H43C H 1.1351 1.1463 0.1231 0.233 Uiso 1 1 calc R . .
C44 C 0.9609(8) 1.2873(8) 0.0644(7) 0.264(9) Uani 1 1 d U . .
H44A H 0.9376 1.3317 0.0921 0.395 Uiso 1 1 calc R . .
H44B H 0.9106 1.2798 0.0523 0.395 Uiso 1 1 calc R . .
H44C H 0.9959 1.3043 0.0271 0.395 Uiso 1 1 calc R . .
O1 O -0.6723(2) 1.9968(2) 0.55660(18) 0.0578(10) Uani 1 1 d . A .
O3 O -0.3831(2) 2.0778(2) 0.65174(17) 0.0489(9) Uani 1 1 d . A .
O4 O -0.3018(2) 2.0995(2) 0.74877(16) 0.0474(9) Uani 1 1 d . . .
O5 O -0.3260(2) 2.1579(2) 0.86292(16) 0.0526(9) Uani 1 1 d . . .
O6 O -0.4620(2) 2.3261(2) 0.89164(17) 0.0560(10) Uani 1 1 d . . .
O7 O -0.3430(3) 2.5210(2) 0.9405(2) 0.0685(11) Uani 1 1 d . . .
O8 O -0.6755(3) 2.7101(3) 0.9351(3) 0.0998(17) Uani 1 1 d . . .
O9 O -0.6154(3) 2.4134(3) 0.85283(19) 0.0659(11) Uani 1 1 d . . .
O10 O -0.6848(2) 2.4453(2) 0.73987(16) 0.0466(8) Uani 1 1 d . . .
O11 O -0.6536(2) 2.3610(2) 0.63229(16) 0.0510(9) Uani 1 1 d . . .
O12 O -0.5353(2) 2.1809(2) 0.61141(16) 0.0495(9) Uani 1 1 d . . .
C45 C -0.5104(3) 2.0954(3) 0.6082(2) 0.0441(12) Uani 1 1 d . A .
C46 C -0.5596(3) 2.0613(3) 0.5867(2) 0.0462(12) Uani 1 1 d . . .
H46A H -0.6153 2.0984 0.5723 0.055 Uiso 1 1 calc R . .
C47 C -0.5302(3) 1.9737(3) 0.5853(2) 0.0447(12) Uani 1 1 d . A .
C48 C -0.4487(4) 1.9195(3) 0.6061(3) 0.0516(13) Uani 1 1 d . . .
C49 C -0.3984(4) 1.9544(3) 0.6283(3) 0.0514(13) Uani 1 1 d . A .
H49A H -0.3429 1.9175 0.6430 0.062 Uiso 1 1 calc R . .
C50 C -0.4277(3) 2.0397(3) 0.6292(2) 0.0472(12) Uani 1 1 d . . .
C51 C -0.5823(3) 1.9361(3) 0.5603(3) 0.0506(13) Uani 1 1 d . . .
H51A H -0.5532 1.9201 0.5184 0.061 Uiso 1 1 calc R A .
H51B H -0.5827 1.8838 0.5879 0.061 Uiso 1 1 calc R . .
C52 C -0.7270(4) 1.9732(3) 0.5316(2) 0.0474(12) Uani 1 1 d . . .
C53 C -0.7003(4) 1.8957(4) 0.5083(3) 0.0556(14) Uani 1 1 d . A .
H53A H -0.6400 1.8554 0.5084 0.067 Uiso 1 1 calc R . .
C54 C -0.7623(4) 1.8779(4) 0.4849(3) 0.0633(16) Uani 1 1 d . . .
H54A H -0.7441 1.8255 0.4687 0.076 Uiso 1 1 calc R A .
C55 C -0.8500(4) 1.9359(4) 0.4851(3) 0.0677(17) Uani 1 1 d . A .
H55A H -0.8925 1.9234 0.4695 0.081 Uiso 1 1 calc R . .
C56 C -0.8755(4) 2.0118(4) 0.5080(3) 0.0638(16) Uani 1 1 d . . .
H56A H -0.9359 2.0518 0.5081 0.077 Uiso 1 1 calc R A .
C57 C -0.8157(4) 2.0312(4) 0.5308(3) 0.0589(14) Uani 1 1 d . A .
H57A H -0.8347 2.0844 0.5462 0.071 Uiso 1 1 calc R . .
C65 C -0.2942(3) 2.0239(3) 0.6666(3) 0.0510(13) Uani 1 1 d . . .
H65A H -0.2557 1.9987 0.6292 0.061 Uiso 1 1 calc R A .
H65B H -0.2963 1.9768 0.6996 0.061 Uiso 1 1 calc R . .
C66 C -0.2574(4) 2.0759(4) 0.6880(3) 0.0550(14) Uani 1 1 d . A .
H66A H -0.1923 2.0434 0.6900 0.066 Uiso 1 1 calc R . .
H66B H -0.2652 2.1282 0.6579 0.066 Uiso 1 1 calc R . .
C67 C -0.2507(4) 2.0489(3) 0.7975(3) 0.0570(14) Uani 1 1 d . . .
H67A H -0.1951 2.0595 0.7934 0.068 Uiso 1 1 calc R . .
H67B H -0.2334 1.9876 0.7950 0.068 Uiso 1 1 calc R . .
C68 C -0.3046(4) 2.0709(3) 0.8585(3) 0.0581(15) Uani 1 1 d . . .
H68A H -0.3606 2.0610 0.8624 0.070 Uiso 1 1 calc R . .
H68B H -0.2701 2.0339 0.8927 0.070 Uiso 1 1 calc R . .
C69 C -0.3691(4) 2.1810(4) 0.9229(3) 0.0553(14) Uani 1 1 d . . .
H69A H -0.3301 2.1443 0.9550 0.066 Uiso 1 1 calc R . .
H69B H -0.4263 2.1725 0.9322 0.066 Uiso 1 1 calc R . .
C70 C -0.3869(4) 2.2723(4) 0.9240(3) 0.0543(14) Uani 1 1 d . . .
H70A H -0.3995 2.2845 0.9676 0.065 Uiso 1 1 calc R . .
H70B H -0.3333 2.2841 0.9039 0.065 Uiso 1 1 calc R . .
C71 C -0.4925(3) 2.4105(4) 0.8933(2) 0.0510(13) Uani 1 1 d . . .
C72 C -0.4484(4) 2.4512(4) 0.9138(2) 0.0529(14) Uani 1 1 d . . .
H72A H -0.3926 2.4178 0.9293 0.064 Uiso 1 1 calc R . .
C73 C -0.4833(4) 2.5405(4) 0.9124(2) 0.0586(15) Uani 1 1 d . . .
C74 C -0.5682(4) 2.5884(4) 0.8906(3) 0.0681(17) Uani 1 1 d . . .
C75 C -0.6113(4) 2.5449(5) 0.8724(3) 0.0698(18) Uani 1 1 d . . .
H75A H -0.6685 2.5773 0.8587 0.084 Uiso 1 1 calc R . .
C76 C -0.5776(4) 2.4589(4) 0.8728(3) 0.0609(15) Uani 1 1 d . . .
C77 C -0.4317(4) 2.5819(4) 0.9344(3) 0.0614(15) Uani 1 1 d . . .
H77A H -0.4300 2.6316 0.9041 0.074 Uiso 1 1 calc R . .
H77B H -0.4616 2.6022 0.9750 0.074 Uiso 1 1 calc R . .
C78 C -0.2858(4) 2.5439(4) 0.9633(3) 0.0599(15) Uani 1 1 d . . .
C79 C -0.1995(5) 2.4812(4) 0.9669(3) 0.0723(18) Uani 1 1 d . . .
H79A H -0.1850 2.4264 0.9556 0.087 Uiso 1 1 calc R . .
C80 C -0.1356(5) 2.4982(5) 0.9865(3) 0.082(2) Uani 1 1 d . . .
H80A H -0.0770 2.4551 0.9890 0.099 Uiso 1 1 calc R . .
C81 C -0.1556(5) 2.5781(5) 1.0030(3) 0.0784(19) Uani 1 1 d . . .
H81A H -0.1110 2.5904 1.0161 0.094 Uiso 1 1 calc R . .
C82 C -0.2413(5) 2.6391(4) 0.9999(3) 0.0734(18) Uani 1 1 d . . .
H82A H -0.2559 2.6937 1.0117 0.088 Uiso 1 1 calc R . .
C83 C -0.3065(4) 2.6229(4) 0.9802(3) 0.0623(15) Uani 1 1 d . . .
H83A H -0.3652 2.6660 0.9782 0.075 Uiso 1 1 calc R . .
C84 C -0.6094(5) 2.6833(4) 0.8851(4) 0.088(2) Uani 1 1 d . . .
H84A H -0.5625 2.7054 0.8843 0.106 Uiso 1 1 calc R . .
H84B H -0.6361 2.7067 0.8457 0.106 Uiso 1 1 calc R . .
C85 C -0.7265(5) 2.7983(6) 0.9332(5) 0.097(3) Uani 1 1 d . . .
C86 C -0.7911(6) 2.8163(7) 0.9843(6) 0.129(4) Uani 1 1 d . . .
H86A H -0.7998 2.7731 1.0154 0.155 Uiso 1 1 calc R . .
C87 C -0.8462(6) 2.9090(8) 0.9866(6) 0.129(4) Uani 1 1 d . . .
H87A H -0.8906 2.9267 1.0212 0.155 Uiso 1 1 calc R . .
C88 C -0.8339(8) 2.9687(8) 0.9401(6) 0.133(4) Uani 1 1 d . . .
H88A H -0.8710 3.0276 0.9405 0.160 Uiso 1 1 calc R . .
C89 C -0.7707(8) 2.9429(7) 0.8956(6) 0.154(5) Uani 1 1 d . . .
H89A H -0.7606 2.9852 0.8642 0.184 Uiso 1 1 calc R . .
C90 C -0.7156(7) 2.8576(6) 0.8896(5) 0.124(4) Uani 1 1 d . . .
H90A H -0.6711 2.8428 0.8545 0.149 Uiso 1 1 calc R . .
C91 C -0.7105(4) 2.4467(4) 0.8487(3) 0.0659(16) Uani 1 1 d . . .
H91A H -0.7433 2.4837 0.8818 0.079 Uiso 1 1 calc R . .
H91B H -0.7303 2.3985 0.8562 0.079 Uiso 1 1 calc R . .
C92 C -0.7339(4) 2.4959(4) 0.7883(3) 0.0639(16) Uani 1 1 d . . .
H92A H -0.7991 2.5146 0.7871 0.077 Uiso 1 1 calc R . .
H92B H -0.7201 2.5476 0.7822 0.077 Uiso 1 1 calc R . .
C93 C -0.7226(4) 2.4858(3) 0.6831(3) 0.0539(14) Uani 1 1 d . . .
H93A H -0.7339 2.5474 0.6776 0.065 Uiso 1 1 calc R . .
H93B H -0.7809 2.4808 0.6855 0.065 Uiso 1 1 calc R . .
C94 C -0.6624(4) 2.4468(3) 0.6297(3) 0.0549(14) Uani 1 1 d . . .
H94A H -0.6863 2.4805 0.5908 0.066 Uiso 1 1 calc R . .
H94B H -0.6026 2.4477 0.6294 0.066 Uiso 1 1 calc R . .
C95 C -0.6113(4) 2.3284(3) 0.5745(2) 0.0581(15) Uani 1 1 d . . .
H95A H -0.5500 2.3282 0.5653 0.070 Uiso 1 1 calc R . .
H95B H -0.6459 2.3658 0.5404 0.070 Uiso 1 1 calc R . .
C96 C -0.6062(4) 2.2389(3) 0.5776(3) 0.0537(14) Uani 1 1 d . . .
H96A H -0.6637 2.2355 0.5983 0.064 Uiso 1 1 calc R . .
H96B H -0.5956 2.2237 0.5350 0.064 Uiso 1 1 calc R . .
S1 S 0.58816(9) 0.32244(8) 0.32943(6) 0.0491(4) Uani 1 1 d DU . .
O13 O 0.6535(3) 0.2371(2) 0.3402(2) 0.0683(11) Uani 1 1 d DU . .
O14 O 0.5070(3) 0.3282(2) 0.31118(19) 0.0656(11) Uani 1 1 d DU . .
O15 O 0.6211(3) 0.3838(3) 0.2945(2) 0.0715(12) Uani 1 1 d DU . .
C97 C 0.5544(4) 0.3546(4) 0.4061(3) 0.0711(16) Uani 1 1 d DU . .
F1 F 0.6245(3) 0.3538(3) 0.4282(2) 0.1168(16) Uani 1 1 d DU . .
F2 F 0.4909(3) 0.4313(3) 0.4061(2) 0.1184(17) Uani 1 1 d DU . .
F3 F 0.5238(3) 0.3010(3) 0.44570(17) 0.0922(12) Uani 1 1 d DU . .
S2 S 0.08761(10) 0.81762(10) 0.34767(8) 0.0641(5) Uani 1 1 d D . .
O16 O 0.1617(4) 0.7858(4) 0.3802(4) 0.143(3) Uani 1 1 d D . .
O17 O 0.1158(5) 0.8278(4) 0.2835(3) 0.137(3) Uani 1 1 d D . .
O18 O 0.0129(3) 0.8850(3) 0.3688(3) 0.0994(17) Uani 1 1 d D . .
C98 C 0.0524(5) 0.7297(5) 0.3606(4) 0.092(2) Uani 1 1 d D . .
F4 F 0.1156(5) 0.6597(3) 0.3388(3) 0.176(3) Uani 1 1 d D . .
F5 F -0.0157(5) 0.7470(4) 0.3308(4) 0.179(3) Uani 1 1 d D . .
F6 F 0.0341(4) 0.7039(4) 0.4189(2) 0.1276(19) Uani 1 1 d D . .
S3 S 0.38828(12) 0.14171(10) 0.15509(9) 0.0775(5) Uani 1 1 d D . .
O19 O 0.3159(4) 0.1876(5) 0.1169(4) 0.178(4) Uani 1 1 d D . .
O20 O 0.3987(7) 0.1878(7) 0.1909(5) 0.252(7) Uani 1 1 d D . .
O21 O 0.3855(3) 0.0653(3) 0.1850(3) 0.113(2) Uani 1 1 d D . .
C99 C 0.4832(6) 0.1164(5) 0.0986(4) 0.111(3) Uani 1 1 d D . .
F7 F 0.4926(4) 0.1846(4) 0.0678(4) 0.223(5) Uani 1 1 d D . .
F8 F 0.4856(4) 0.0682(6) 0.0584(3) 0.213(5) Uani 1 1 d D . .
F9 F 0.5600(3) 0.0695(3) 0.1243(3) 0.1204(17) Uani 1 1 d D . .
S4 S 0.91286(14) 0.64610(15) 0.17938(15) 0.1100(9) Uani 1 1 d D . .
O22 O 0.9520(7) 0.6712(7) 0.2209(3) 0.206(4) Uani 1 1 d D . .
O23 O 0.9756(4) 0.5783(5) 0.1446(3) 0.142(3) Uani 1 1 d D . .
O24 O 0.8364(4) 0.6364(4) 0.2094(4) 0.135(3) Uani 1 1 d D . .
C100 C 0.8852(7) 0.7352(8) 0.1233(4) 0.200(9) Uani 1 1 d D . .
F10 F 0.8363(8) 0.8059(4) 0.1492(5) 0.292(8) Uani 1 1 d D . .
F11 F 0.9607(6) 0.7474(7) 0.0946(3) 0.229(4) Uani 1 1 d D . .
F12 F 0.8491(5) 0.7150(5) 0.0862(5) 0.206(4) Uani 1 1 d D . .
N1S N 0.4019(5) 0.6382(4) 0.4090(3) 0.0903(19) Uani 1 1 d D . .
C1S C 0.3409(5) 0.6329(4) 0.4370(3) 0.0663(17) Uani 1 1 d D . .
C2S C 0.2596(5) 0.6268(6) 0.4758(4) 0.104(3) Uani 1 1 d D . .
H2SA H 0.2684 0.6153 0.5198 0.155 Uiso 1 1 d R . .
H2SB H 0.2473 0.5807 0.4650 0.155 Uiso 1 1 d R . .
H2SC H 0.2087 0.6813 0.4684 0.155 Uiso 1 1 d R . .
N2S N 0.5869(6) 0.8421(6) 0.0918(3) 0.121(3) Uani 1 1 d D . .
C3S C 0.6307(6) 0.8692(5) 0.0605(4) 0.087(2) Uani 1 1 d D . .
C4S C 0.6847(7) 0.9070(7) 0.0136(6) 0.151(5) Uani 1 1 d D . .
H4SA H 0.7470 0.8656 0.0089 0.227 Uiso 1 1 d R . .
H4SB H 0.6825 0.9586 0.0272 0.227 Uiso 1 1 d R . .
H4SC H 0.6608 0.9221 -0.0263 0.227 Uiso 1 1 d R . .
N3S N 1.1542(7) 0.7445(11) 0.1278(7) 0.244(9) Uani 1 1 d D . .
C5S C 1.0921(10) 0.7929(10) 0.1458(8) 0.175(6) Uani 1 1 d D . .
C6S C 1.0113(12) 0.8700(11) 0.1652(10) 0.245(9) Uani 1 1 d D . .
H6SA H 1.0269 0.8950 0.1951 0.367 Uiso 1 1 d R . .
H6SB H 0.9577 0.8582 0.1831 0.367 Uiso 1 1 d R . .
H6SC H 0.9991 0.9102 0.1269 0.367 Uiso 1 1 d R . .
C58A C -0.418(2) 1.823(2) 0.6123(15) 0.093(11) Uani 0.50 1 d P A -1
H58A H -0.4057 1.7960 0.6553 0.112 Uiso 0.50 1 calc PR A -1
H58B H -0.4616 1.8060 0.5995 0.112 Uiso 0.50 1 calc PR A -1
O2A O -0.3311(4) 1.8020(4) 0.5665(3) 0.0431(16) Uiso 0.50 1 d P A -1
C59A C -0.2771(4) 1.7173(4) 0.5674(4) 0.041(2) Uani 0.50 1 d PGU A -1
C60A C -0.1963(5) 1.6998(4) 0.5284(4) 0.079(4) Uani 0.50 1 d PGU A -1
H60A H -0.1819 1.7454 0.5045 0.094 Uiso 0.50 1 calc PR A -1
C61A C -0.1366(5) 1.6157(5) 0.5243(5) 0.100(5) Uani 0.50 1 d PGU A -1
H61A H -0.0814 1.6038 0.4976 0.120 Uiso 0.50 1 calc PR A -1
C62A C -0.1577(6) 1.5490(4) 0.5593(5) 0.087(4) Uani 0.50 1 d PGU A -1
H62A H -0.1169 1.4915 0.5565 0.105 Uiso 0.50 1 calc PR A -1
C63A C -0.2385(6) 1.5664(4) 0.5983(5) 0.066(3) Uani 0.50 1 d PGU A -1
H63A H -0.2529 1.5208 0.6222 0.079 Uiso 0.50 1 calc PR A -1
C64A C -0.2982(5) 1.6505(5) 0.6023(4) 0.043(3) Uani 0.50 1 d PGU A -1
H64A H -0.3535 1.6624 0.6290 0.052 Uiso 0.50 1 calc PR A -1
N4S N 0.1307(6) 1.5272(6) 0.5695(5) 0.058(2) Uani 0.50 1 d PD B -1
C7S C 0.0951(10) 1.4963(10) 0.6017(6) 0.100(6) Uani 0.50 1 d PD B -1
C8S C 0.0303(19) 1.4763(19) 0.6547(9) 0.187(13) Uani 0.50 1 d PD B -1
H8SA H 0.0276 1.4220 0.6508 0.280 Uiso 0.50 1 calc PR B -1
H8SB H -0.0296 1.5221 0.6530 0.280 Uiso 0.50 1 calc PR B -1
H8SC H 0.0509 1.4718 0.6945 0.280 Uiso 0.50 1 calc PR B -1
C58B C -0.4068(14) 1.8242(13) 0.6024(11) 0.041(5) Uani 0.50 1 d P A -2
H58C H -0.4444 1.7973 0.6314 0.050 Uiso 0.50 1 calc PR A -2
H58D H -0.4082 1.8149 0.5598 0.050 Uiso 0.50 1 calc PR A -2
O2B O -0.3273(8) 1.7865(7) 0.6149(5) 0.096(3) Uiso 0.50 1 d P A -2
C59B C -0.2824(7) 1.7012(6) 0.6132(7) 0.089(4) Uani 0.50 1 d PGU A -2
C60B C -0.1983(8) 1.6641(7) 0.6336(7) 0.122(5) Uani 0.50 1 d PGU A -2
H60B H -0.1748 1.6983 0.6476 0.147 Uiso 0.50 1 calc PR A -2
C61B C -0.1484(7) 1.5769(7) 0.6335(8) 0.137(6) Uani 0.50 1 d PGU A -2
H61B H -0.0909 1.5515 0.6474 0.164 Uiso 0.50 1 calc PR A -2
C62B C -0.1827(9) 1.5268(6) 0.6130(8) 0.136(6) Uani 0.50 1 d PGU A -2
H62B H -0.1487 1.4672 0.6130 0.163 Uiso 0.50 1 calc PR A -2
C63B C -0.2669(9) 1.5640(8) 0.5927(8) 0.115(6) Uani 0.50 1 d PGU A -2
H63B H -0.2904 1.5297 0.5787 0.137 Uiso 0.50 1 calc PR A -2
C64B C -0.3168(7) 1.6512(8) 0.5928(7) 0.096(6) Uani 0.50 1 d PGU A -2
H64B H -0.3743 1.6766 0.5788 0.115 Uiso 0.50 1 calc PR A -2
O2W O 0.1449(16) 1.330(2) 0.6239(15) 0.305(13) Uani 0.50 1 d PU C -2
O1W O 0.5312(5) 0.2062(5) 0.2338(4) 0.165(3) Uani 1 1 d U D -3
H1WA H 0.5263 0.2422 0.2570 0.248 Uiso 1 1 d R D -3
H1WB H 0.5020 0.1832 0.2212 0.248 Uiso 1 1 d R D -3

loop_
_atom_site_aniso_label
_atom_site_aniso_U_11
_atom_site_aniso_U_22
_atom_site_aniso_U_33
_atom_site_aniso_U_23
_atom_site_aniso_U_13
_atom_site_aniso_U_12
N1 0.056(3) 0.057(3) 0.048(3) -0.009(2) -0.001(2) -0.036(2)
N2 0.034(2) 0.038(2) 0.038(2) -0.0037(17) -0.0049(17) -0.0174(17)
N3 0.038(2) 0.037(2) 0.042(2) -0.0028(17) -0.0074(17) -0.0194(18)
N4 0.063(3) 0.061(3) 0.056(3) -0.007(2) -0.008(2) -0.039(3)
C1 0.100(5) 0.070(4) 0.058(4) -0.003(3) -0.008(3) -0.049(4)
C2 0.067(4) 0.065(4) 0.074(4) -0.008(3) -0.015(3) -0.036(3)
C3 0.056(4) 0.083(5) 0.078(4) 0.007(3) -0.006(3) -0.035(3)
C4 0.054(3) 0.055(3) 0.059(3) 0.000(3) -0.009(3) -0.030(3)
C5 0.049(3) 0.058(3) 0.057(3) -0.002(3) -0.011(3) -0.033(3)
C6 0.071(5) 0.071(5) 0.121(7) 0.036(5) 0.032(4) -0.003(4)
C7 0.067(5) 0.068(5) 0.142(7) 0.047(5) 0.015(5) -0.011(4)
C8 0.057(3) 0.066(4) 0.054(3) -0.003(3) -0.008(3) -0.043(3)
C9 0.063(5) 0.164(10) 0.254(14) 0.136(10) 0.033(7) -0.012(6)
C10 0.065(6) 0.166(10) 0.265(15) 0.146(11) 0.020(7) -0.011(6)
C11 0.070(4) 0.072(4) 0.059(3) -0.005(3) -0.010(3) -0.054(3)
C12 0.047(3) 0.065(4) 0.127(6) -0.014(4) -0.019(4) -0.029(3)
C13 0.051(4) 0.051(4) 0.128(6) -0.010(4) -0.023(4) -0.026(3)
C14 0.038(3) 0.046(3) 0.035(2) -0.001(2) -0.003(2) -0.024(2)
C15 0.062(4) 0.046(3) 0.104(5) -0.016(3) -0.037(4) -0.017(3)
C16 0.062(4) 0.048(3) 0.104(5) -0.019(3) -0.026(4) -0.020(3)
C17 0.033(2) 0.040(3) 0.036(3) -0.005(2) -0.0029(19) -0.018(2)
C18 0.034(3) 0.046(3) 0.064(3) -0.011(2) -0.010(2) -0.015(2)
C19 0.039(3) 0.034(3) 0.060(3) -0.005(2) -0.014(2) -0.011(2)
C20 0.036(3) 0.035(3) 0.046(3) -0.001(2) -0.005(2) -0.013(2)
C21 0.041(3) 0.036(3) 0.052(3) -0.008(2) -0.004(2) -0.018(2)
C22 0.042(3) 0.033(2) 0.048(3) -0.002(2) -0.010(2) -0.020(2)
C23 0.043(3) 0.041(3) 0.041(3) -0.004(2) -0.009(2) -0.025(2)
C24 0.037(3) 0.036(3) 0.045(3) 0.001(2) -0.007(2) -0.016(2)
C25 0.044(3) 0.029(2) 0.047(3) 0.001(2) -0.011(2) -0.016(2)
C26 0.040(3) 0.041(3) 0.039(3) -0.005(2) 0.000(2) -0.023(2)
C27 0.037(3) 0.039(3) 0.061(3) -0.006(2) -0.012(2) -0.015(2)
C28 0.042(3) 0.034(3) 0.051(3) -0.006(2) -0.009(2) -0.016(2)
C29 0.047(3) 0.048(3) 0.049(3) -0.003(2) -0.002(2) -0.030(2)
C30 0.045(3) 0.055(3) 0.095(5) -0.023(3) -0.008(3) -0.024(3)
C31 0.057(4) 0.053(3) 0.086(4) -0.017(3) -0.009(3) -0.029(3)
C32 0.074(4) 0.052(4) 0.132(6) 0.000(4) -0.050(4) -0.027(3)
C33 0.071(4) 0.049(3) 0.126(6) 0.000(4) -0.044(4) -0.031(3)
C34 0.074(4) 0.063(4) 0.062(4) -0.002(3) -0.016(3) -0.050(3)
C35 0.053(3) 0.049(3) 0.063(3) -0.006(3) -0.017(3) -0.032(3)
C36 0.058(4) 0.066(4) 0.080(4) -0.003(3) 0.005(3) -0.024(3)
C37 0.073(4) 0.058(4) 0.083(5) 0.005(3) -0.009(4) -0.021(3)
C38 0.064(4) 0.078(4) 0.055(3) -0.003(3) -0.009(3) -0.041(3)
C39 0.049(4) 0.083(5) 0.082(5) -0.001(4) -0.007(3) -0.020(3)
C40 0.067(4) 0.059(4) 0.078(4) 0.003(3) -0.016(3) -0.029(3)
C41 0.092(5) 0.126(7) 0.075(5) 0.006(5) -0.014(4) -0.065(5)
C42 0.161(9) 0.132(8) 0.116(7) -0.024(6) 0.024(7) -0.057(7)
C43 0.107(7) 0.139(8) 0.205(11) 0.031(8) 0.017(7) -0.072(6)
C44 0.147(9) 0.151(9) 0.269(13) 0.145(10) 0.103(9) 0.032(7)
O1 0.053(2) 0.052(2) 0.068(2) -0.0143(19) -0.0135(19) -0.0136(18)
O3 0.046(2) 0.044(2) 0.059(2) -0.0141(17) -0.0063(17) -0.0170(17)
O4 0.045(2) 0.0402(19) 0.056(2) -0.0126(16) -0.0156(17) -0.0097(16)
O5 0.062(2) 0.051(2) 0.050(2) -0.0057(17) -0.0097(18) -0.0264(18)
O6 0.050(2) 0.062(3) 0.056(2) -0.0114(19) -0.0177(18) -0.0153(19)
O7 0.068(3) 0.050(2) 0.087(3) -0.010(2) -0.024(2) -0.017(2)
O8 0.082(3) 0.097(4) 0.109(4) -0.054(3) -0.034(3) 0.004(3)
O9 0.052(2) 0.084(3) 0.062(3) -0.017(2) -0.0160(19) -0.019(2)
O10 0.0392(18) 0.0432(19) 0.056(2) -0.0146(16) -0.0099(16) -0.0094(15)
O11 0.062(2) 0.0410(19) 0.047(2) -0.0021(16) -0.0094(17) -0.0170(17)
O12 0.049(2) 0.044(2) 0.054(2) -0.0042(16) -0.0122(17) -0.0157(17)
C45 0.044(3) 0.049(3) 0.038(3) -0.008(2) 0.000(2) -0.018(2)
C46 0.044(3) 0.053(3) 0.040(3) -0.005(2) -0.003(2) -0.019(2)
C47 0.042(3) 0.046(3) 0.045(3) -0.008(2) 0.000(2) -0.019(2)
C48 0.046(3) 0.051(3) 0.061(3) -0.013(3) -0.001(3) -0.023(3)
C49 0.043(3) 0.046(3) 0.062(3) -0.011(3) -0.007(3) -0.013(2)
C50 0.050(3) 0.051(3) 0.044(3) -0.010(2) -0.002(2) -0.024(3)
C51 0.042(3) 0.051(3) 0.058(3) -0.013(3) -0.002(2) -0.016(2)
C52 0.050(3) 0.053(3) 0.041(3) 0.004(2) -0.011(2) -0.024(3)
C53 0.050(3) 0.057(3) 0.060(3) -0.002(3) -0.011(3) -0.023(3)
C54 0.073(4) 0.061(4) 0.064(4) 0.004(3) -0.011(3) -0.037(3)
C55 0.065(4) 0.080(5) 0.068(4) 0.019(3) -0.021(3) -0.044(4)
C56 0.045(3) 0.072(4) 0.063(4) 0.006(3) -0.012(3) -0.016(3)
C57 0.060(4) 0.056(3) 0.058(4) -0.003(3) -0.010(3) -0.021(3)
C65 0.048(3) 0.047(3) 0.060(3) -0.013(3) -0.007(3) -0.018(3)
C66 0.043(3) 0.052(3) 0.071(4) -0.018(3) -0.003(3) -0.017(3)
C67 0.052(3) 0.045(3) 0.070(4) -0.008(3) -0.024(3) -0.007(3)
C68 0.066(4) 0.043(3) 0.067(4) 0.011(3) -0.031(3) -0.021(3)
C69 0.057(3) 0.059(3) 0.051(3) -0.002(3) -0.016(3) -0.022(3)
C70 0.049(3) 0.071(4) 0.044(3) -0.008(3) -0.014(2) -0.021(3)
C71 0.039(3) 0.076(4) 0.036(3) -0.009(3) -0.005(2) -0.020(3)
C72 0.047(3) 0.059(3) 0.038(3) -0.004(2) -0.005(2) -0.008(3)
C73 0.061(4) 0.068(4) 0.039(3) -0.013(3) -0.005(3) -0.015(3)
C74 0.068(4) 0.062(4) 0.052(3) -0.013(3) -0.006(3) -0.001(3)
C75 0.061(4) 0.084(5) 0.056(4) -0.020(3) -0.014(3) -0.012(3)
C76 0.061(4) 0.066(4) 0.042(3) -0.014(3) 0.001(3) -0.011(3)
C77 0.065(4) 0.054(3) 0.047(3) -0.013(3) 0.000(3) -0.006(3)
C78 0.071(4) 0.050(3) 0.052(3) 0.009(3) -0.009(3) -0.023(3)
C79 0.076(4) 0.051(4) 0.087(5) 0.004(3) -0.020(4) -0.024(3)
C80 0.084(5) 0.063(4) 0.092(5) 0.012(4) -0.013(4) -0.031(4)
C81 0.077(5) 0.082(5) 0.086(5) 0.009(4) -0.018(4) -0.046(4)
C82 0.089(5) 0.063(4) 0.072(4) -0.010(3) -0.009(4) -0.033(4)
C83 0.068(4) 0.055(4) 0.065(4) -0.008(3) -0.010(3) -0.025(3)
C84 0.090(5) 0.069(4) 0.082(5) -0.028(4) -0.027(4) 0.007(4)
C85 0.063(5) 0.112(7) 0.109(7) -0.068(6) -0.042(5) 0.008(5)
C86 0.079(6) 0.130(8) 0.180(10) -0.091(8) -0.033(6) -0.006(5)
C87 0.076(6) 0.148(10) 0.155(10) -0.087(8) -0.030(6) 0.001(6)
C88 0.125(9) 0.104(8) 0.134(9) -0.035(7) -0.033(8) 0.008(7)
C89 0.156(10) 0.097(7) 0.150(10) -0.046(7) -0.006(8) 0.016(7)
C90 0.131(8) 0.081(6) 0.111(7) -0.021(6) -0.041(6) 0.023(6)
C91 0.053(4) 0.079(4) 0.063(4) -0.015(3) 0.003(3) -0.025(3)
C92 0.039(3) 0.070(4) 0.075(4) -0.032(3) -0.005(3) -0.005(3)
C93 0.055(3) 0.037(3) 0.066(4) -0.003(3) -0.025(3) -0.009(2)
C94 0.068(4) 0.041(3) 0.055(3) 0.006(2) -0.020(3) -0.021(3)
C95 0.069(4) 0.053(3) 0.043(3) 0.000(3) -0.009(3) -0.016(3)
C96 0.056(3) 0.050(3) 0.048(3) -0.002(2) -0.016(3) -0.012(3)
S1 0.0525(8) 0.0413(7) 0.0555(8) -0.0016(6) -0.0086(6) -0.0216(6)
O13 0.065(3) 0.050(2) 0.081(3) -0.014(2) -0.012(2) -0.0114(19)
O14 0.071(3) 0.064(3) 0.076(3) -0.002(2) -0.025(2) -0.037(2)
O15 0.076(3) 0.069(3) 0.077(3) 0.011(2) -0.011(2) -0.044(2)
C97 0.086(5) 0.058(4) 0.070(4) -0.013(3) -0.016(3) -0.025(3)
F1 0.142(4) 0.147(4) 0.097(3) -0.033(3) -0.044(3) -0.071(3)
F2 0.151(4) 0.064(3) 0.108(3) -0.038(2) -0.006(3) -0.004(3)
F3 0.104(3) 0.096(3) 0.060(2) 0.000(2) 0.008(2) -0.034(2)
S2 0.0554(9) 0.0601(10) 0.0760(11) -0.0076(8) -0.0076(8) -0.0227(8)
O16 0.092(4) 0.111(4) 0.239(8) 0.063(5) -0.093(5) -0.058(4)
O17 0.208(7) 0.091(4) 0.107(5) -0.016(3) 0.023(5) -0.072(5)
O18 0.069(3) 0.082(3) 0.143(5) -0.045(3) 0.001(3) -0.017(3)
C98 0.117(7) 0.094(6) 0.088(6) -0.017(5) -0.021(5) -0.059(5)
F4 0.262(8) 0.082(4) 0.165(6) -0.042(4) 0.067(5) -0.078(5)
F5 0.248(8) 0.157(5) 0.219(7) 0.023(5) -0.136(6) -0.140(6)
F6 0.183(5) 0.158(5) 0.089(3) -0.018(3) 0.018(3) -0.128(4)
S3 0.0786(12) 0.0388(8) 0.0978(13) -0.0001(8) 0.0004(10) -0.0146(8)
O19 0.101(5) 0.161(7) 0.168(7) 0.072(6) -0.027(5) 0.016(4)
O20 0.275(11) 0.275(12) 0.319(13) -0.212(11) 0.131(10) -0.218(10)
O21 0.082(3) 0.077(3) 0.165(5) 0.046(3) -0.026(3) -0.038(3)
C99 0.117(7) 0.063(5) 0.122(8) 0.016(5) -0.013(6) -0.016(5)
F7 0.143(5) 0.150(6) 0.221(8) 0.106(6) 0.059(5) 0.005(4)
F8 0.131(5) 0.315(11) 0.150(6) -0.130(7) -0.024(4) 0.001(6)
F9 0.088(3) 0.111(4) 0.140(4) 0.011(3) -0.010(3) -0.030(3)
S4 0.0619(12) 0.0979(16) 0.172(3) -0.0404(16) 0.0095(14) -0.0338(11)
O22 0.274(11) 0.316(13) 0.096(5) -0.036(7) -0.054(6) -0.165(10)
O23 0.062(3) 0.153(6) 0.175(7) -0.073(5) 0.003(4) 0.009(4)
O24 0.075(4) 0.081(4) 0.215(7) -0.017(4) 0.039(4) -0.021(3)
C100 0.163(12) 0.44(3) 0.083(7) -0.070(12) 0.018(8) -0.204(17)
F10 0.376(15) 0.102(5) 0.256(11) -0.002(6) 0.158(10) -0.047(7)
F11 0.238(9) 0.326(12) 0.129(6) 0.018(6) 0.041(6) -0.164(9)
F12 0.191(7) 0.166(6) 0.299(11) -0.051(7) -0.120(7) -0.057(5)
N1S 0.094(5) 0.115(5) 0.062(4) -0.018(3) 0.013(3) -0.047(4)
C1S 0.088(5) 0.065(4) 0.053(4) -0.001(3) -0.019(4) -0.034(4)
C2S 0.095(6) 0.141(8) 0.082(5) 0.024(5) -0.024(4) -0.065(6)
N2S 0.190(8) 0.163(7) 0.058(4) -0.010(4) 0.007(4) -0.128(7)
C3S 0.100(6) 0.076(5) 0.090(6) -0.011(4) -0.003(5) -0.043(4)
C4S 0.132(8) 0.134(8) 0.200(12) -0.066(8) 0.071(8) -0.083(7)
N3S 0.098(8) 0.321(19) 0.218(13) 0.110(13) -0.010(9) -0.056(10)
C5S 0.103(9) 0.213(17) 0.220(16) -0.028(13) -0.058(11) -0.055(11)
C6S 0.200(17) 0.224(19) 0.29(2) -0.067(17) -0.038(16) -0.050(15)
C58A 0.062(15) 0.078(17) 0.087(14) 0.000(11) 0.029(11) 0.003(11)
C59A 0.035(5) 0.044(5) 0.044(5) -0.006(4) -0.005(4) -0.015(4)
C60A 0.062(7) 0.052(6) 0.099(9) -0.022(6) 0.035(6) -0.015(5)
C61A 0.068(8) 0.060(6) 0.130(11) -0.015(7) 0.019(7) 0.005(6)
C62A 0.082(8) 0.056(6) 0.085(9) -0.012(6) 0.014(7) 0.002(6)
C63A 0.070(8) 0.046(6) 0.073(8) -0.017(6) -0.012(6) -0.008(6)
C64A 0.053(6) 0.040(6) 0.032(5) -0.005(5) -0.005(5) -0.014(5)
N4S 0.059(6) 0.055(6) 0.066(6) 0.010(5) -0.025(5) -0.030(5)
C7S 0.148(14) 0.120(12) 0.096(11) 0.063(9) -0.099(11) -0.112(12)
C8S 0.30(3) 0.27(3) 0.093(14) -0.020(17) 0.002(18) -0.23(3)
C58B 0.024(8) 0.034(9) 0.079(13) -0.020(8) -0.010(8) -0.017(7)
C59B 0.079(8) 0.055(7) 0.140(13) -0.029(8) -0.037(9) -0.016(6)
C60B 0.096(9) 0.097(8) 0.180(14) -0.044(10) -0.062(10) -0.013(8)
C61B 0.103(10) 0.102(9) 0.201(15) -0.064(11) -0.064(10) 0.002(7)
C62B 0.113(11) 0.102(10) 0.187(15) -0.067(11) -0.064(11) 0.004(8)
C63B 0.108(11) 0.081(8) 0.164(15) -0.054(10) -0.051(10) -0.015(8)
C64B 0.100(10) 0.073(8) 0.123(13) -0.039(9) -0.054(9) -0.014(7)
O2W 0.178(16) 0.41(3) 0.35(3) -0.01(2) 0.027(18) -0.182(19)
O1W 0.124(5) 0.196(8) 0.190(7) -0.109(6) -0.043(5) -0.029(5)

loop_
_atom_type_symbol
_atom_type_description
_atom_type_scat_dispersion_real
_atom_type_scat_dispersion_imag
_atom_type_scat_source
C C 0.0033 0.0016 'International Tables Vol C Tables 4.2.6.8 and 6.1.1.4'
H H 0.0000 0.0000 'International Tables Vol C Tables 4.2.6.8 and 6.1.1.4'
N N 0.0061 0.0033 'International Tables Vol C Tables 4.2.6.8 and 6.1.1.4'
O O 0.0106 0.0060 'International Tables Vol C Tables 4.2.6.8 and 6.1.1.4'
F F 0.0171 0.0103 'International Tables Vol C Tables 4.2.6.8 and 6.1.1.4'
S S 0.1246 0.1234 'International Tables Vol C Tables 4.2.6.8 and 6.1.1.4'

loop_
_geom_angle_atom_site_label_1
_geom_angle_atom_site_label_2
_geom_angle_atom_site_label_3
_geom_angle
C16 N1 C12 120.3(5)
C16 N1 C11 120.3(5)
C12 N1 C11 119.4(5)
C19 N2 C20 121.0(4)
C19 N2 C22 119.6(4)
C20 N2 C22 119.4(4)
C28 N3 C24 122.0(4)
C28 N3 C23 118.9(4)
C24 N3 C23 119.1(4)
C31 N4 C32 119.5(5)
C31 N4 C34 121.0(5)
C32 N4 C34 119.5(5)
C4 C1 H1A 109.5
C4 C1 H1B 109.5
H1A C1 H1B 109.5
C4 C1 H1C 109.5
H1A C1 H1C 109.5
H1B C1 H1C 109.5
C4 C2 H2A 109.5
C4 C2 H2B 109.5
H2A C2 H2B 109.5
C4 C2 H2C 109.5
H2A C2 H2C 109.5
H2B C2 H2C 109.5
C4 C3 H3A 109.5
C4 C3 H3B 109.5
H3A C3 H3B 109.5
C4 C3 H3C 109.5
H3A C3 H3C 109.5
H3B C3 H3C 109.5
C5 C4 C1 109.8(4)
C5 C4 C3 112.6(5)
C1 C4 C3 108.4(5)
C5 C4 C2 109.4(5)
C1 C4 C2 108.9(5)
C3 C4 C2 107.8(5)
C10 C5 C6 113.2(6)
C10 C5 C4 122.1(6)
C6 C5 C4 124.7(5)
C5 C6 C7 123.6(7)
C5 C6 H6A 118.2
C7 C6 H6A 118.2
C8 C7 C6 123.0(7)
C8 C7 H7A 118.5
C6 C7 H7A 118.5
C7 C8 C9 114.8(6)
C7 C8 C11 122.9(6)
C9 C8 C11 122.2(6)
C8 C9 C10 122.3(8)
C8 C9 H9A 118.9
C10 C9 H9A 118.9
C5 C10 C9 123.1(8)
C5 C10 H10A 118.4
C9 C10 H10A 118.4
N1 C11 C8 111.5(4)
N1 C11 H11A 109.3
C8 C11 H11A 109.3
N1 C11 H11B 109.3
C8 C11 H11B 109.3
H11A C11 H11B 108.0
N1 C12 C13 120.7(6)
N1 C12 H12A 119.7
C13 C12 H12A 119.7
C12 C13 C14 121.6(6)
C12 C13 H13A 119.2
C14 C13 H13A 119.2
C13 C14 C15 116.2(5)
C13 C14 C17 122.2(5)
C15 C14 C17 121.7(4)
C16 C15 C14 120.3(5)
C16 C15 H15A 119.9
C14 C15 H15A 119.9
N1 C16 C15 121.0(5)
N1 C16 H16A 119.5
C15 C16 H16A 119.5
C21 C17 C18 117.6(4)
C21 C17 C14 121.6(4)
C18 C17 C14 120.8(4)
C19 C18 C17 120.1(4)
C19 C18 H18A 120.0
C17 C18 H18A 120.0
N2 C19 C18 120.5(4)
N2 C19 H19A 119.8
C18 C19 H19A 119.8
N2 C20 C21 119.7(4)
N2 C20 H20A 120.2
C21 C20 H20A 120.2
C20 C21 C17 121.1(4)
C20 C21 H21A 119.4
C17 C21 H21A 119.4
N2 C22 C23 108.8(4)
N2 C22 H22A 109.9
C23 C22 H22A 109.9
N2 C22 H22B 109.9
C23 C22 H22B 109.9
H22A C22 H22B 108.3
N3 C23 C22 108.3(4)
N3 C23 H23A 110.0
C22 C23 H23A 110.0
N3 C23 H23B 110.0
C22 C23 H23B 110.0
H23A C23 H23B 108.4
N3 C24 C25 118.9(4)
N3 C24 H24A 120.5
C25 C24 H24A 120.5
C24 C25 C26 121.5(4)
C24 C25 H25A 119.2
C26 C25 H25A 119.2
C25 C26 C27 116.8(4)
C25 C26 C29 122.3(4)
C27 C26 C29 120.9(4)
C28 C27 C26 120.0(4)
C28 C27 H27A 120.0
C26 C27 H27A 120.0
N3 C28 C27 120.6(4)
N3 C28 H28A 119.7
C27 C28 H28A 119.7
C33 C29 C30 116.3(5)
C33 C29 C26 122.6(5)
C30 C29 C26 121.1(5)
C31 C30 C29 120.7(5)
C31 C30 H30A 119.6
C29 C30 H30A 119.6
N4 C31 C30 121.7(5)
N4 C31 H31A 119.2
C30 C31 H31A 119.2
N4 C32 C33 120.7(6)
N4 C32 H32A 119.7
C33 C32 H32A 119.7
C29 C33 C32 121.0(6)
C29 C33 H33A 119.5
C32 C33 H33A 119.5
C35 C34 N4 110.4(4)
C35 C34 H34A 109.6
N4 C34 H34A 109.6
C35 C34 H34B 109.6
N4 C34 H34B 109.6
H34A C34 H34B 108.1
C40 C35 C36 118.4(6)
C40 C35 C34 120.3(5)
C36 C35 C34 121.3(5)
C35 C36 C37 120.9(6)
C35 C36 H36A 119.5
C37 C36 H36A 119.5
C38 C37 C36 121.4(6)
C38 C37 H37A 119.3
C36 C37 H37A 119.3
C37 C38 C39 116.8(6)
C37 C38 C41 123.2(6)
C39 C38 C41 119.9(6)
C38 C39 C40 122.8(6)
C38 C39 H39A 118.6
C40 C39 H39A 118.6
C35 C40 C39 119.7(6)
C35 C40 H40A 120.2
C39 C40 H40A 120.2
C44 C41 C43 117.7(10)
C44 C41 C38 113.8(7)
C43 C41 C38 113.3(7)
C44 C41 C42 104.7(11)
C43 C41 C42 98.3(8)
C38 C41 C42 106.7(7)
C41 C42 H42A 109.5
C41 C42 H42B 109.5
H42A C42 H42B 109.5
C41 C42 H42C 109.5
H42A C42 H42C 109.5
H42B C42 H42C 109.5
C41 C43 H43A 109.5
C41 C43 H43B 109.5
H43A C43 H43B 109.5
C41 C43 H43C 109.5
H43A C43 H43C 109.5
H43B C43 H43C 109.5
C41 C44 H44A 109.5
C41 C44 H44B 109.5
H44A C44 H44B 109.5
C41 C44 H44C 109.5
H44A C44 H44C 109.5
H44B C44 H44C 109.5
C52 O1 C51 116.8(4)
C50 O3 C65 116.4(4)
C67 O4 C66 112.9(4)
C68 O5 C69 112.6(4)
C71 O6 C70 117.4(4)
C78 O7 C77 118.7(5)
C84 O8 C85 116.9(7)
C76 O9 C91 121.7(5)
C92 O10 C93 109.5(4)
C94 O11 C95 111.4(4)
C45 O12 C96 116.6(4)
C46 C45 O12 125.2(5)
C46 C45 C50 118.6(5)
O12 C45 C50 116.2(4)
C45 C46 C47 121.9(5)
C45 C46 H46A 119.1
C47 C46 H46A 119.1
C48 C47 C46 119.0(5)
C48 C47 C51 118.8(5)
C46 C47 C51 122.2(5)
C47 C48 C49 119.1(5)
C47 C48 C58B 123.6(7)
C49 C48 C58B 117.1(8)
C47 C48 C58A 121.5(14)
C49 C48 C58A 119.0(14)
C58B C48 C58A 9.8(19)
C50 C49 C48 121.3(5)
C50 C49 H49A 119.4
C48 C49 H49A 119.4
C49 C50 O3 124.2(5)
C49 C50 C45 120.2(5)
O3 C50 C45 115.5(4)
O1 C51 C47 110.0(4)
O1 C51 H51A 109.7
C47 C51 H51A 109.7
O1 C51 H51B 109.7
C47 C51 H51B 109.7
H51A C51 H51B 108.2
O1 C52 C57 116.2(5)
O1 C52 C53 124.7(5)
C57 C52 C53 119.1(5)
C54 C53 C52 119.7(5)
C54 C53 H53A 120.2
C52 C53 H53A 120.2
C55 C54 C53 120.4(6)
C55 C54 H54A 119.8
C53 C54 H54A 119.8
C56 C55 C54 119.4(6)
C56 C55 H55A 120.3
C54 C55 H55A 120.3
C57 C56 C55 121.4(6)
C57 C56 H56A 119.3
C55 C56 H56A 119.3
C56 C57 C52 120.1(6)
C56 C57 H57A 120.0
C52 C57 H57A 120.0
O3 C65 C66 108.3(4)
O3 C65 H65A 110.0
C66 C65 H65A 110.0
O3 C65 H65B 110.0
C66 C65 H65B 110.0
H65A C65 H65B 108.4
O4 C66 C65 110.9(4)
O4 C66 H66A 109.5
C65 C66 H66A 109.5
O4 C66 H66B 109.5
C65 C66 H66B 109.5
H66A C66 H66B 108.0
O4 C67 C68 109.6(4)
O4 C67 H67A 109.8
C68 C67 H67A 109.8
O4 C67 H67B 109.8
C68 C67 H67B 109.8
H67A C67 H67B 108.2
O5 C68 C67 109.5(5)
O5 C68 H68A 109.8
C67 C68 H68A 109.8
O5 C68 H68B 109.8
C67 C68 H68B 109.8
H68A C68 H68B 108.2
O5 C69 C70 109.0(5)
O5 C69 H69A 109.9
C70 C69 H69A 109.9
O5 C69 H69B 109.9
C70 C69 H69B 109.9
H69A C69 H69B 108.3
O6 C70 C69 109.7(4)
O6 C70 H70A 109.7
C69 C70 H70A 109.7
O6 C70 H70B 109.7
C69 C70 H70B 109.7
H70A C70 H70B 108.2
O6 C71 C72 125.3(5)
O6 C71 C76 115.1(5)
C72 C71 C76 119.6(6)
C71 C72 C73 122.2(5)
C71 C72 H72A 118.9
C73 C72 H72A 118.9
C72 C73 C74 117.4(6)
C72 C73 C77 120.1(5)
C74 C73 C77 122.5(6)
C75 C74 C73 118.4(6)
C75 C74 C84 119.9(6)
C73 C74 C84 121.7(7)
C76 C75 C74 124.4(6)
C76 C75 H75A 117.8
C74 C75 H75A 117.8
C75 C76 O9 126.7(6)
C75 C76 C71 117.9(6)
O9 C76 C71 115.4(5)
O7 C77 C73 108.9(5)
O7 C77 H77A 109.9
C73 C77 H77A 109.9
O7 C77 H77B 109.9
C73 C77 H77B 109.9
H77A C77 H77B 108.3
O7 C78 C83 125.1(6)
O7 C78 C79 115.3(5)
C83 C78 C79 119.6(6)
C80 C79 C78 120.3(6)
C80 C79 H79A 119.8
C78 C79 H79A 119.8
C79 C80 C81 120.5(7)
C79 C80 H80A 119.7
C81 C80 H80A 119.7
C82 C81 C80 118.5(7)
C82 C81 H81A 120.7
C80 C81 H81A 120.7
C83 C82 C81 121.6(6)
C83 C82 H82A 119.2
C81 C82 H82A 119.2
C78 C83 C82 119.4(6)
C78 C83 H83A 120.3
C82 C83 H83A 120.3
O8 C84 C74 110.5(7)
O8 C84 H84A 109.6
C74 C84 H84A 109.6
O8 C84 H84B 109.6
C74 C84 H84B 109.6
H84A C84 H84B 108.1
C90 C85 C86 122.9(9)
C90 C85 O8 125.9(8)
C86 C85 O8 111.2(10)
C85 C86 C87 114.4(12)
C85 C86 H86A 122.8
C87 C86 H86A 122.8
C88 C87 C86 121.0(11)
C88 C87 H87A 119.5
C86 C87 H87A 119.5
C89 C88 C87 117.9(11)
C89 C88 H88A 121.1
C87 C88 H88A 121.1
C88 C89 C90 125.1(13)
C88 C89 H89A 117.4
C90 C89 H89A 117.4
C85 C90 C89 118.6(11)
C85 C90 H90A 120.7
C89 C90 H90A 120.7
O9 C91 C92 112.9(5)
O9 C91 H91A 109.0
C92 C91 H91A 109.0
O9 C91 H91B 109.0
C92 C91 H91B 109.0
H91A C91 H91B 107.8
O10 C92 C91 110.0(5)
O10 C92 H92A 109.7
C91 C92 H92A 109.7
O10 C92 H92B 109.7
C91 C92 H92B 109.7
H92A C92 H92B 108.2
O10 C93 C94 111.0(4)
O10 C93 H93A 109.4
C94 C93 H93A 109.4
O10 C93 H93B 109.4
C94 C93 H93B 109.4
H93A C93 H93B 108.0
O11 C94 C93 111.0(4)
O11 C94 H94A 109.4
C93 C94 H94A 109.4
O11 C94 H94B 109.4
C93 C94 H94B 109.4
H94A C94 H94B 108.0
O11 C95 C96 110.2(4)
O11 C95 H95A 109.6
C96 C95 H95A 109.6
O11 C95 H95B 109.6
C96 C95 H95B 109.6
H95A C95 H95B 108.1
O12 C96 C95 109.5(4)
O12 C96 H96A 109.8
C95 C96 H96A 109.8
O12 C96 H96B 109.8
C95 C96 H96B 109.8
H96A C96 H96B 108.2
O15 S1 O14 113.7(2)
O15 S1 O13 116.1(3)
O14 S1 O13 114.4(2)
O15 S1 C97 103.7(3)
O14 S1 C97 103.9(3)
O13 S1 C97 102.8(3)
F2 C97 F1 108.8(5)
F2 C97 F3 107.7(5)
F1 C97 F3 107.2(5)
F2 C97 S1 111.8(4)
F1 C97 S1 110.0(5)
F3 C97 S1 111.3(4)
O18 S2 O16 117.7(4)
O18 S2 O17 115.1(4)
O16 S2 O17 109.6(5)
O18 S2 C98 104.6(4)
O16 S2 C98 102.9(3)
O17 S2 C98 105.2(4)
F6 C98 F5 110.1(7)
F6 C98 F4 103.6(7)
F5 C98 F4 104.1(7)
F6 C98 S2 114.1(5)
F5 C98 S2 111.5(5)
F4 C98 S2 112.7(6)
O20 S3 O21 114.3(7)
O20 S3 O19 114.7(7)
O21 S3 O19 111.9(4)
O20 S3 C99 106.3(5)
O21 S3 C99 106.5(4)
O19 S3 C99 101.8(4)
F7 C99 F8 108.2(9)
F7 C99 F9 106.4(7)
F8 C99 F9 102.6(6)
F7 C99 S3 111.5(6)
F8 C99 S3 115.3(7)
F9 C99 S3 112.0(6)
O24 S4 O22 109.7(6)
O24 S4 O23 116.6(4)
O22 S4 O23 114.6(5)
O24 S4 C100 109.6(5)
O22 S4 C100 101.5(5)
O23 S4 C100 103.4(5)
F12 C100 F10 117.3(12)
F12 C100 F11 111.8(9)
F10 C100 F11 104.0(10)
F12 C100 S4 102.7(8)
F10 C100 S4 111.0(7)
F11 C100 S4 110.1(8)
N1S C1S C2S 178.5(8)
C1S C2S H2SA 109.5
C1S C2S H2SB 110.3
H2SA C2S H2SB 109.5
C1S C2S H2SC 108.7
H2SA C2S H2SC 109.5
H2SB C2S H2SC 109.5
N2S C3S C4S 174.6(10)
C3S C4S H4SA 109.2
C3S C4S H4SB 109.4
H4SA C4S H4SB 109.5
C3S C4S H4SC 109.8
H4SA C4S H4SC 109.5
H4SB C4S H4SC 109.5
N3S C5S C6S 171(2)
C5S C6S H6SA 109.0
C5S C6S H6SB 114.3
H6SA C6S H6SB 109.5
C5S C6S H6SC 105.0
H6SA C6S H6SC 109.5
H6SB C6S H6SC 109.5
O2A C58A C48 99.8(19)
O2A C58A H58A 111.8
C48 C58A H58A 111.8
O2A C58A H58B 111.8
C48 C58A H58B 111.8
H58A C58A H58B 109.5
C59A O2A C58A 115.7(14)
O2A C59A C60A 114.8(5)
O2A C59A C64A 125.2(5)
C60A C59A C64A 120.0
C59A C60A C61A 120.0
C59A C60A H60A 120.0
C61A C60A H60A 120.0
C60A C61A C62A 120.0
C60A C61A H61A 120.0
C62A C61A H61A 120.0
C61A C62A C63A 120.0
C61A C62A H62A 120.0
C63A C62A H62A 120.0
C64A C63A C62A 120.0
C64A C63A H63A 120.0
C62A C63A H63A 120.0
C63A C64A C59A 120.0
C63A C64A H64A 120.0
C59A C64A H64A 120.0
N4S C7S C8S 164(2)
O2B C58B C48 115.4(10)
O2B C58B H58C 108.4
C48 C58B H58C 108.4
O2B C58B H58D 108.4
C48 C58B H58D 108.4
H58C C58B H58D 107.5
C58B O2B C59B 121.1(12)
O2B C59B C60B 116.7(9)
O2B C59B C64B 123.3(9)
C60B C59B C64B 120.0
C59B C60B C61B 120.0
C59B C60B H60B 120.0
C61B C60B H60B 120.0
C62B C61B C60B 120.0
C62B C61B H61B 120.0
C60B C61B H61B 120.0
C61B C62B C63B 120.0
C61B C62B H62B 120.0
C63B C62B H62B 120.0
C62B C63B C64B 120.0
C62B C63B H63B 120.0
C64B C63B H63B 120.0
C63B C64B C59B 120.0
C63B C64B H64B 120.0
C59B C64B H64B 120.0
H1WA O1W H1WB 143.3

loop_
_geom_bond_atom_site_label_1
_geom_bond_atom_site_label_2
_geom_bond_distance
N1 C16 1.317(7)
N1 C12 1.326(7)
N1 C11 1.510(6)
N2 C19 1.334(6)
N2 C20 1.355(6)
N2 C22 1.477(6)
N3 C28 1.323(6)
N3 C24 1.354(6)
N3 C23 1.486(5)
N4 C31 1.298(7)
N4 C32 1.327(7)
N4 C34 1.500(6)
C1 C4 1.528(8)
C1 H1A 0.9800
C1 H1B 0.9800
C1 H1C 0.9800
C2 C4 1.566(8)
C2 H2A 0.9800
C2 H2B 0.9800
C2 H2C 0.9800
C3 C4 1.524(8)
C3 H3A 0.9800
C3 H3B 0.9800
C3 H3C 0.9800
C4 C5 1.508(7)
C5 C10 1.316(10)
C5 C6 1.320(8)
C6 C7 1.392(9)
C6 H6A 0.9500
C7 C8 1.288(9)
C7 H7A 0.9500
C8 C9 1.322(10)
C8 C11 1.512(7)
C9 C10 1.397(11)
C9 H9A 0.9500
C10 H10A 0.9500
C11 H11A 0.9900
C11 H11B 0.9900
C12 C13 1.352(8)
C12 H12A 0.9500
C13 C14 1.376(7)
C13 H13A 0.9500
C14 C15 1.380(7)
C14 C17 1.497(6)
C15 C16 1.373(8)
C15 H15A 0.9500
C16 H16A 0.9500
C17 C21 1.378(6)
C17 C18 1.391(7)
C18 C19 1.369(7)
C18 H18A 0.9500
C19 H19A 0.9500
C20 C21 1.359(6)
C20 H20A 0.9500
C21 H21A 0.9500
C22 C23 1.514(7)
C22 H22A 0.9900
C22 H22B 0.9900
C23 H23A 0.9900
C23 H23B 0.9900
C24 C25 1.379(6)
C24 H24A 0.9500
C25 C26 1.384(6)
C25 H25A 0.9500
C26 C27 1.409(6)
C26 C29 1.477(6)
C27 C28 1.378(6)
C27 H27A 0.9500
C28 H28A 0.9500
C29 C33 1.355(8)
C29 C30 1.371(7)
C30 C31 1.365(7)
C30 H30A 0.9500
C31 H31A 0.9500
C32 C33 1.373(8)
C32 H32A 0.9500
C33 H33A 0.9500
C34 C35 1.495(8)
C34 H34A 0.9900
C34 H34B 0.9900
C35 C40 1.371(8)
C35 C36 1.375(8)
C36 C37 1.397(9)
C36 H36A 0.9500
C37 C38 1.366(9)
C37 H37A 0.9500
C38 C39 1.373(9)
C38 C41 1.510(9)
C39 C40 1.392(9)
C39 H39A 0.9500
C40 H40A 0.9500
C41 C44 1.369(12)
C41 C43 1.436(12)
C41 C42 1.660(13)
C42 H42A 0.9800
C42 H42B 0.9800
C42 H42C 0.9800
C43 H43A 0.9800
C43 H43B 0.9800
C43 H43C 0.9800
C44 H44A 0.9800
C44 H44B 0.9800
C44 H44C 0.9800
O1 C52 1.367(6)
O1 C51 1.428(6)
O3 C50 1.375(6)
O3 C65 1.437(6)
O4 C67 1.417(6)
O4 C66 1.445(6)
O5 C68 1.418(6)
O5 C69 1.423(7)
O6 C71 1.341(7)
O6 C70 1.429(6)
O7 C78 1.368(7)
O7 C77 1.419(7)
O8 C84 1.392(9)
O8 C85 1.402(10)
O9 C76 1.361(7)
O9 C91 1.444(7)
O10 C92 1.418(6)
O10 C93 1.431(6)
O11 C94 1.424(6)
O11 C95 1.430(6)
O12 C45 1.376(6)
O12 C96 1.416(6)
C45 C46 1.374(7)
C45 C50 1.410(7)
C46 C47 1.394(7)
C46 H46A 0.9500
C47 C48 1.386(7)
C47 C51 1.499(7)
C48 C49 1.407(7)
C48 C58B 1.52(2)
C48 C58A 1.52(3)
C49 C50 1.354(7)
C49 H49A 0.9500
C51 H51A 0.9900
C51 H51B 0.9900
C52 C57 1.391(8)
C52 C53 1.396(8)
C53 C54 1.391(8)
C53 H53A 0.9500
C54 C55 1.377(9)
C54 H54A 0.9500
C55 C56 1.373(9)
C55 H55A 0.9500
C56 C57 1.366(8)
C56 H56A 0.9500
C57 H57A 0.9500
C65 C66 1.459(7)
C65 H65A 0.9900
C65 H65B 0.9900
C66 H66A 0.9900
C66 H66B 0.9900
C67 C68 1.484(8)
C67 H67A 0.9900
C67 H67B 0.9900
C68 H68A 0.9900
C68 H68B 0.9900
C69 C70 1.489(8)
C69 H69A 0.9900
C69 H69B 0.9900
C70 H70A 0.9900
C70 H70B 0.9900
C71 C72 1.380(8)
C71 C76 1.414(8)
C72 C73 1.407(8)
C72 H72A 0.9500
C73 C74 1.423(8)
C73 C77 1.505(9)
C74 C75 1.380(9)
C74 C84 1.486(9)
C75 C76 1.356(9)
C75 H75A 0.9500
C77 H77A 0.9900
C77 H77B 0.9900
C78 C83 1.375(8)
C78 C79 1.394(9)
C79 C80 1.365(9)
C79 H79A 0.9500
C80 C81 1.388(10)
C80 H80A 0.9500
C81 C82 1.376(9)
C81 H81A 0.9500
C82 C83 1.378(9)
C82 H82A 0.9500
C83 H83A 0.9500
C84 H84A 0.9900
C84 H84B 0.9900
C85 C90 1.309(13)
C85 C86 1.379(13)
C86 C87 1.489(13)
C86 H86A 0.9500
C87 C88 1.358(16)
C87 H87A 0.9500
C88 C89 1.280(15)
C88 H88A 0.9500
C89 C90 1.396(12)
C89 H89A 0.9500
C90 H90A 0.9500
C91 C92 1.462(9)
C91 H91A 0.9900
C91 H91B 0.9900
C92 H92A 0.9900
C92 H92B 0.9900
C93 C94 1.460(8)
C93 H93A 0.9900
C93 H93B 0.9900
C94 H94A 0.9900
C94 H94B 0.9900
C95 C96 1.506(8)
C95 H95A 0.9900
C95 H95B 0.9900
C96 H96A 0.9900
C96 H96B 0.9900
S1 O15 1.418(4)
S1 O14 1.429(4)
S1 O13 1.431(4)
S1 C97 1.796(6)
C97 F2 1.308(6)
C97 F1 1.332(7)
C97 F3 1.335(7)
S2 O18 1.378(4)
S2 O16 1.392(5)
S2 O17 1.403(6)
S2 C98 1.797(7)
C98 F6 1.298(8)
C98 F5 1.308(8)
C98 F4 1.334(8)
S3 O20 1.305(7)
S3 O21 1.374(5)
S3 O19 1.452(6)
S3 C99 1.756(8)
C99 F7 1.297(8)
C99 F8 1.317(9)
C99 F9 1.353(8)
S4 O24 1.366(5)
S4 O22 1.435(7)
S4 O23 1.441(6)
S4 C100 1.736(11)
C100 F12 1.271(9)
C100 F10 1.325(11)
C100 F11 1.362(9)
N1S C1S 1.102(7)
C1S C2S 1.476(9)
C2S H2SA 0.9796
C2S H2SB 0.9799
C2S H2SC 0.9801
N2S C3S 1.086(8)
C3S C4S 1.467(11)
C4S H4SA 0.9799
C4S H4SB 0.9801
C4S H4SC 0.9798
N3S C5S 1.081(13)
C5S C6S 1.508(14)
C6S H6SA 0.9800
C6S H6SB 0.9800
C6S H6SC 0.9799
C58A O2A 1.53(3)
C58A H58A 0.9900
C58A H58B 0.9900
O2A C59A 1.365(8)
C59A C60A 1.3900
C59A C64A 1.3900
C60A C61A 1.3900
C60A H60A 0.9500
C61A C62A 1.3900
C61A H61A 0.9500
C62A C63A 1.3900
C62A H62A 0.9500
C63A C64A 1.3900
C63A H63A 0.9500
C64A H64A 0.9500
N4S C7S 1.041(11)
C7S C8S 1.515(15)
C8S H8SA 0.9800
C8S H8SB 0.9800
C8S H8SC 0.9800
C58B O2B 1.26(2)
C58B H58C 0.9900
C58B H58D 0.9900
O2B C59B 1.356(13)
C59B C60B 1.3900
C59B C64B 1.3900
C60B C61B 1.3900
C60B H60B 0.9500
C61B C62B 1.3900
C61B H61B 0.9500
C62B C63B 1.3900
C62B H62B 0.9500
C63B C64B 1.3900
C63B H63B 0.9500
C64B H64B 0.9500
O1W H1WA 0.8503
O1W H1WB 0.8499
